data_2006654
loop_
_publ_author_name
'Sood, Geeta'
'Schwalbe, Carl H.'
'Fraser, William'

_publ_section_title
;
 2,6-Diamino-9-(carboxymethyl)purine Ethyl Ester
;
_journal_issue 11
_journal_name_full 'Acta Crystallographica Section C'
_journal_page_first 1624
_journal_page_last 1626
_journal_paper_doi 10.1107/S0108270197006598
_journal_volume 53
_journal_year 1997
_chemical_formula_moiety 'C9 H12 N6 O2, 0.5H2 O'
_chemical_formula_sum 'C9 H13 N6 O2.5'
_chemical_formula_weight 245.25
_chemical_melting_point 446.5(5)
_chemical_name_systematic
;
 2,6-Diamino-9-(carboxymethyl)purine Ethyl Ester
;
_space_group_IT_number 2
_symmetry_cell_setting triclinic
_symmetry_space_group_name_Hall '-P 1'
_symmetry_space_group_name_H-M 'P -1'
_audit_creation_method SHELXL
_cell_angle_alpha 79.72(2)
_cell_angle_beta 85.97(2)
_cell_angle_gamma 76.73(2)
_cell_formula_units_Z 4
_cell_length_a 8.612(2)
_cell_length_b 11.658(3)
_cell_length_c 11.914(2)
_cell_measurement_reflns_used 25
_cell_measurement_temperature 293(2)
_cell_measurement_theta_max 29.1
_cell_measurement_theta_min 22.8
_cell_volume 1145.0(5)
_computing_cell_refinement 'CAD-4 Software'
_computing_data_collection 'CAD-4 Software (Enraf-Nonius, 1989)'
_computing_data_reduction
;
DATREDXL (Brookhaven National Laboratory & University of Birmingham, 1986)
;
_computing_molecular_graphics 'ORTEPII (Johnson, 1976)'
_computing_publication_material SHELXL-93
_computing_structure_refinement 'SHELXL-93 (Sheldrick, 1993)'
_computing_structure_solution 'MULTAN11/84 (Main, Germain & Woolfson, 1984)'
_diffrn_ambient_temperature 293(2)
_diffrn_measurement_device 'Enraf-Nonius CAD4 diffractometer'
_diffrn_measurement_method \w/2\q
_diffrn_radiation_monochromator graphite
_diffrn_radiation_source 'fine-focus sealed tube'
_diffrn_radiation_type CuK\a
_diffrn_radiation_wavelength 1.54178
_diffrn_reflns_av_R_equivalents 0.0281
_diffrn_reflns_av_sigmaI/netI 0.0253
_diffrn_reflns_limit_h_max 10
_diffrn_reflns_limit_h_min -1
_diffrn_reflns_limit_k_max 13
_diffrn_reflns_limit_k_min -13
_diffrn_reflns_limit_l_max 14
_diffrn_reflns_limit_l_min -14
_diffrn_reflns_number 4966
_diffrn_reflns_theta_max 68.00
_diffrn_reflns_theta_min 3.77
_diffrn_standards_decay_% 2
_diffrn_standards_interval_time 120
_diffrn_standards_number 3
_exptl_absorpt_coefficient_mu 0.914
_exptl_absorpt_correction_type none
_exptl_crystal_colour colourless
_exptl_crystal_density_diffrn 1.423
_exptl_crystal_description 'hexagonal prism'
_exptl_crystal_F_000 516
_exptl_crystal_size_max 0.60
_exptl_crystal_size_mid 0.35
_exptl_crystal_size_min 0.35
_refine_diff_density_max 0.173
_refine_diff_density_min -0.208
_refine_ls_extinction_coef 0.0054(7)
_refine_ls_extinction_method 'SHELXL93 (Sheldrick, 1993)'
_refine_ls_goodness_of_fit_all 1.096
_refine_ls_goodness_of_fit_obs 1.114
_refine_ls_hydrogen_treatment
;
H atoms: see text
;
_refine_ls_matrix_type full
_refine_ls_number_parameters 520
_refine_ls_number_reflns 4122
_refine_ls_number_restraints 96
_refine_ls_restrained_S_all 1.287
_refine_ls_restrained_S_obs 1.104
_refine_ls_R_factor_all 0.0452
_refine_ls_R_factor_obs .0428
_refine_ls_shift/esd_max -0.028
_refine_ls_shift/esd_mean 0.004
_refine_ls_structure_factor_coef Fsqd
_refine_ls_weighting_details 'w = 1/[\s^2^(Fo^2^)+(0.0645P)^2^+0.2193P] where P=(Fo^2^+2Fc^2^)/3'
_refine_ls_weighting_scheme calc
_refine_ls_wR_factor_all 0.1428
_refine_ls_wR_factor_obs .1192
_reflns_number_observed 3921
_reflns_number_total 4126
_reflns_observed_criterion >2sigma(I)
_cod_data_source_file cf1160.cif
_cod_data_source_block gs5295050
_cod_depositor_comments
;
The following automatic conversions were performed:
'_symmetry_cell_setting' value 'Triclinic' changed to 'triclinic'
according to '/home/saulius/struct/CIF-dictionaries/cif_core.dic'
dictionary named 'cif_core.dic' version 2.4.1 from 2010-06-29.

Automatic conversion script
Id: cif_fix_enum 1527 2010-12-29 10:47:43Z saulius 

The following automatic conversions were performed:

'_chemical_melting_point' value '446-447K' was changed to '446.5(5)'
- the average value was taken and precision was estimated.

Automatic conversion script
Id: cif_fix_values 1646 2011-03-28 12:23:43Z adriana 

The following automatic conversions were performed:

'_chemical_melting_point' value '446-447K' was changed to '446.5(5)'
- the average value was taken and precision was estimated.

Automatic conversion script
Id: cif_fix_values 1715 2011-07-08 13:25:40Z adriana 

The following automatic conversions were performed:

'_refine_ls_weighting_scheme' value 'calc w =
1/[\s^2^(Fo^2^)+(0.0645P)^2^+0.2193P] where P=(Fo^2^+2Fc^2^)/3' was
changed to 'calc'. New tag '_refine_ls_weighting_details' was
created. The value of the new tag was set to 'w =
1/[\s^2^(Fo^2^)+(0.0645P)^2^+0.2193P] where P=(Fo^2^+2Fc^2^)/3'.

Automatic conversion script
Id: cif_fix_values 3143 2015-03-26 13:38:13Z robertas 
;
_cod_original_cell_volume 1145.0(4)
_cod_original_formula_sum 'C9 H13 N6 O2.50'
_cod_database_code 2006654

loop_
_symmetry_equiv_pos_as_xyz
'x, y, z'
'-x, -y, -z'

loop_
_atom_site_aniso_label
_atom_site_aniso_U_11
_atom_site_aniso_U_22
_atom_site_aniso_U_33
_atom_site_aniso_U_12
_atom_site_aniso_U_13
_atom_site_aniso_U_23
N1A .0488(6) .0351(6) .0446(6) -.0068(4) -.0070(5) -.0110(4)
C2A .0407(6) .0391(7) .0460(7) -.0070(5) -.0024(5) -.0143(5)
N2A .0599(8) .0406(7) .0660(8) -.0121(6) -.0143(6) -.0161(6)
N3A .0459(6) .0433(6) .0475(6) -.0079(5) -.0089(5) -.0144(5)
C4A .0414(7) .0408(7) .0429(7) -.0042(5) -.0066(5) -.0112(5)
C5A .0467(7) .0364(7) .0450(7) -.0064(5) -.0076(5) -.0106(5)
C6A .0431(7) .0374(6) .0409(7) -.0060(5) -.0053(5) -.0112(5)
N6A .0698(8) .0368(6) .0487(7) -.0117(5) -.0217(6) -.0066(5)
N7A .0666(8) .0360(6) .0542(7) -.0096(5) -.0174(6) -.0063(5)
C8A .0687(10) .0383(8) .0551(9) -.0062(6) -.0181(7) -.0041(6)
N9A .0547(7) .0445(6) .0471(7) -.0028(5) -.0174(5) -.0068(5)
C10A .0493(8) .0560(9) .0463(8) .0007(7) -.0157(6) -.0090(6)
C11A .0465(8) .0486(8) .0534(8) -.0078(6) -.0075(6) -.0034(6)
O12A .0451(7) .0960(10) .0782(9) -.0048(6) -.0071(6) -.0108(7)
O13A .0541(6) .0861(8) .0459(6) -.0010(5) -.0040(5) -.0123(5)
C14A .0741(13) .146(2) .0582(12) .000(2) .0119(10) -.0271(13)
C15A .112(2) .160(3) .0544(12) .023(2) -.0029(12) -.0355(15)
N1B .075(5) .049(3) .039(3) -.005(3) -.004(2) -.014(2)
C2B .048(4) .057(4) .058(8) .001(2) .003(3) -.003(5)
N2B .073(4) .076(5) .073(4) .013(3) -.004(2) -.030(3)
N3B .050(2) .046(2) .046(2) -.005(2) -.0047(13) -.013(2)
C4B .042(2) .041(2) .041(2) -.008(2) -.0034(13) -.006(2)
C5B .048(3) .044(5) .041(3) -.009(2) -.009(2) -.013(3)
C6B .051(6) .057(7) .050(8) -.008(4) -.015(4) .001(4)
N6B .092(6) .075(5) .058(5) -.010(4) -.018(4) -.038(4)
N7B .045(2) .083(5) .064(3) -.011(3) -.002(2) -.033(3)
C8B .042(2) .088(3) .063(3) -.007(2) -.001(2) -.037(3)
N9B .044(2) .066(2) .048(2) -.005(2) -.0060(12) -.025(2)
C10B .054(2) .065(2) .050(2) -.0020(15) -.0173(13) -.0221(15)
C11B .0410(14) .069(2) .0428(15) -.0077(13) -.0007(11) -.0202(14)
O12B .090(2) .081(2) .059(2) .010(2) -.027(2) -.021(2)
O13B .0593(13) .065(2) .0485(14) -.0117(10) -.0091(11) -.0226(12)
C14B .062(4) .054(3) .092(6) -.008(2) .011(4) -.029(3)
C15B .077(3) .095(4) .104(4) -.012(3) -.009(3) -.065(4)
N1C .042(3) .051(4) .043(4) .002(2) -.013(2) -.006(3)
C2C .046(5) .074(9) .024(3) -.005(4) -.008(3) -.002(3)
N2C .042(2) .075(4) .061(3) .012(2) -.010(2) -.014(3)
N3C .039(2) .074(4) .034(2) -.012(2) -.0039(13) -.013(3)
C4C .044(2) .057(3) .032(2) -.012(2) -.0058(13) -.008(2)
C5C .040(2) .047(5) .042(3) -.008(2) -.004(2) -.007(3)
C6C .052(6) .040(4) .026(3) -.009(3) -.004(3) -.011(2)
N6C .038(3) .052(3) .043(3) .000(2) -.016(2) -.013(3)
N7C .041(2) .073(4) .054(3) -.010(2) -.002(2) -.023(3)
C8C .046(2) .090(3) .053(2) -.011(2) .006(2) -.030(2)
N9C .044(2) .091(3) .042(2) -.016(2) -.0032(12) -.025(2)
C10C .062(2) .109(3) .049(2) -.021(2) -.0098(15) -.027(2)
C11C .055(2) .114(4) .050(2) -.002(2) -.0059(14) -.023(2)
O12C .137(4) .093(3) .100(3) -.031(2) -.039(2) -.019(2)
O13C .068(2) .103(3) .065(2) -.0080(14) -.0178(15) -.013(2)
C14C .076(6) .116(6) .071(5) -.007(4) .003(4) .003(3)
C15C .100(4) .122(6) .067(4) .015(4) -.023(3) -.007(3)
O1W .0688(8) .0728(8) .0655(8) -.0218(6) -.0289(7) .0071(6)

loop_
_atom_site_label
_atom_site_fract_x
_atom_site_fract_y
_atom_site_fract_z
_atom_site_U_iso_or_equiv
_atom_site_thermal_displace_type
_atom_site_calc_flag
_atom_site_refinement_flags
_atom_site_occupancy
_atom_site_disorder_group
_atom_site_type_symbol
N1A .43050(13) .66879(9) .97631(10) .0424(3) Uani d D 1 . N
C2A .3494(2) .65016(12) .89040(12) .0413(3) Uani d D 1 . C
N2A .3321(2) .53604(11) .89667(13) .0538(3) Uani d D 1 . N
N3A .28404(13) .73074(10) .80206(10) .0447(3) Uani d D 1 . N
C4A .3045(2) .84005(12) .80866(11) .0417(3) Uani d D 1 . C
C5A .3805(2) .87248(11) .89206(12) .0424(3) Uani d D 1 . C
C6A .4481(2) .78019(11) .97914(11) .0401(3) Uani d D 1 . C
N6A .5291(2) .79819(12) 1.06304(11) .0509(3) Uani d D 1 . N
N7A .3757(2) .99434(10) .87015(11) .0519(3) Uani d D 1 . N
C8A .2986(2) 1.03214(13) .77570(14) .0546(4) Uani d D 1 . C
N9A .25034(15) .94390(10) .73426(10) .0494(3) Uani d D 1 . N
C10A .1765(2) .9535(2) .62629(13) .0518(4) Uani d . 1 . C
C11A .2972(2) .91906(13) .53402(13) .0503(3) Uani d . 1 . C
O12A .43731(13) .88203(13) .54620(12) .0751(4) Uani d . 1 . O
O13A .22250(13) .93309(12) .43735(9) .0641(3) Uani d D 1 . O
C14A .3186(3) .9007(3) .3382(2) .0963(8) Uani d D 1 . C
C15A .2073(4) .8923(3) .2526(2) .1155(11) Uani d D 1 . C
H10A .141(2) .9698(5) .2283(18) .133(11) Uiso calc R 1 . H
H11A .142(2) .8377(19) .2859(8) .26(3) Uiso calc R 1 . H
H12A .2671(4) .864(3) .1881(11) .208(18) Uiso calc R 1 . H
H1A .294(3) .5199(19) .836(2) .078(6) Uiso d . 1 . H
H2A .405(3) .4785(19) .9403(18) .070(5) Uiso d . 1 . H
H3A .563(2) .7387(17) 1.1195(16) .052(4) Uiso d . 1 . H
H4A .545(2) .8693(17) 1.0699(15) .056(5) Uiso d . 1 . H
H5A .277(2) 1.1138(18) .7348(16) .063(5) Uiso d . 1 . H
H6A .106(2) .9009(16) .6299(15) .059(5) Uiso d . 1 . H
H7A .123(2) 1.0324(18) .6014(16) .067(5) Uiso d . 1 . H
H8A .392(4) .826(3) .367(3) .121(10) Uiso d . 1 . H
H9A .372(4) .970(3) .313(3) .145(13) Uiso d . 1 . H
N1B .0388(14) .6806(17) .5341(13) .055(3) Uani d PD .50 1 N
C2B -.0729(16) .677(2) .4604(15) .058(3) Uani d PD .50 1 C
N2B -.2257(14) .7292(10) .4889(10) .076(2) Uani d PD .50 1 N
H1B -.3040(14) .7214(10) .4521(10) .092 Uiso calc PR .50 1 H
H2B -.2436(14) .7700(10) .5437(10) .092 Uiso calc PR .50 1 H
N3B -.0548(8) .6142(4) .3733(6) .0472(12) Uani d PD .50 1 N
C4B .1005(6) .5631(4) .3568(5) .0419(11) Uani d PD .50 1 C
C5B .2261(11) .5664(8) .4194(7) .043(2) Uani d PD .50 1 C
C6B .1914(15) .631(2) .5087(14) .054(4) Uani d PD .50 1 C
N6B .3031(13) .6288(12) .5818(10) .073(3) Uani d PD .50 1 N
H3B .2768(13) .6585(12) .6433(10) .087 Uiso calc PR .50 1 H
H4B .4015(13) .5976(12) .5674(10) .087 Uiso calc PR .50 1 H
N7B .3692(10) .5068(6) .3748(7) .062(2) Uani d PD .50 1 N
C8B .3268(5) .4694(5) .2879(4) .0624(12) Uani d PD .50 1 C
H5B .3992(5) .4259(5) .2410(4) .075 Uiso calc PR .50 1 H
N9B .1663(4) .4998(3) .2715(3) .0520(8) Uani d PD .50 1 N
C10B .0845(4) .4722(3) .1805(3) .0560(7) Uani d P .50 1 C
H6B .1091(4) .5198(3) .1088(3) .067 Uiso calc PR .50 1 H
H7B -.0298(4) .4941(3) .1951(3) .067 Uiso calc PR .50 1 H
C11B .1303(3) .3439(3) .1698(2) .0505(7) Uani d P .50 1 C
O12B .2170(5) .2671(4) .2331(3) .0790(10) Uani d P .50 1 O
O13B .0632(3) .3259(2) .0813(2) .0558(6) Uani d PD .50 1 O
C14B .0854(13) .2028(7) .0652(10) .069(2) Uani d PD .50 1 C
H8B .0341(13) .1587(7) .1281(10) .082 Uiso calc PR .50 1 H
H9B .1984(13) .1657(7) .0640(10) .082 Uiso calc PR .50 1 H
C15B .0160(6) .1989(6) -.0429(5) .087(2) Uani d PD .50 1 C
H10B .019(5) .1174(7) -.0488(17) .130 Uiso calc PR .50 1 H
H11B .077(3) .233(3) -.1055(6) .130 Uiso calc PR .50 1 H
H12B -.0925(17) .244(3) -.0449(17) .130 Uiso calc PR .50 1 H
N1C .0355(10) .6913(15) .5469(11) .047(2) Uani d PD .50 2 N
C2C -.0838(14) .693(2) .4766(14) .050(3) Uani d PD .50 2 C
N2C -.2274(10) .7565(9) .5075(8) .062(2) Uani d PD .50 2 N
H1C -.3056(10) .7735(9) .4619(8) .075 Uiso calc PR .50 2 H
H2C -.2407(10) .7798(9) .5728(8) .075 Uiso calc PR .50 2 H
N3C -.0705(6) .6596(5) .3746(5) .0485(11) Uani d PD .50 2 N
C4C .0804(6) .6123(4) .3474(4) .0441(11) Uani d PD .50 2 C
C5C .2126(10) .6009(8) .4116(7) .043(2) Uani d PD .50 2 C
C6C .1848(14) .6361(18) .5192(13) .038(3) Uani d PD .50 2 C
N6C .3015(8) .6360(9) .5887(8) .045(2) Uani d PD .50 2 N
H3C .2792(8) .6703(9) .6478(8) .054 Uiso calc PR .50 2 H
H4C .3985(8) .6016(9) .5739(8) .054 Uiso calc PR .50 2 H
N7C .3509(9) .5486(6) .3562(7) .0548(15) Uani d PD .50 2 N
C8C .2999(5) .5326(5) .2604(4) .0617(11) Uani d PD .50 2 C
H5C .3679(5) .5005(5) .2042(4) .074 Uiso calc PR .50 2 H
N9C .1376(4) .5673(4) .2501(3) .0569(8) Uani d PD .50 2 N
C10C .0455(5) .5688(4) .1509(3) .0709(10) Uani d P .50 2 C
H6C -.0529(5) .5440(4) .1769(3) .085 Uiso calc PR .50 2 H
H7C .1061(5) .5116(4) .1053(3) .085 Uiso calc PR .50 2 H
C11C .0053(5) .6933(5) .0760(3) .0741(11) Uani d P .50 2 C
O12C .0387(6) .7807(4) .0929(4) .1072(14) Uani d P .50 2 O
O13C -.0721(3) .6849(3) -.0160(3) .0798(8) Uani d PD .50 2 O
C14C -.1168(16) .7989(10) -.0923(11) .093(4) Uani d PD .50 2 C
H8C -.0249(16) .8337(10) -.1147(11) .111 Uiso calc PR .50 2 H
H9C -.1975(16) .8551(10) -.0566(11) .111 Uiso calc PR .50 2 H
C15C -.1848(9) .7639(8) -.1980(6) .103(2) Uani d PD .50 2 C
H10C -.0994(13) .717(4) -.238(3) .155 Uiso calc PR .50 2 H
H11C -.233(5) .8351(8) -.249(2) .155 Uiso calc PR .50 2 H
H12C -.264(4) .718(4) -.1720(7) .155 Uiso calc PR .50 2 H
O1W .3540(2) .35457(12) .72316(12) .0691(4) Uani d . 1 . O
H1W .259(3) .367(2) .692(2) .093(7) Uiso d . 1 . H
H2W .417(3) .382(3) .679(3) .107(10) Uiso d . 1 . H

loop_
_atom_type_symbol
_atom_type_description
_atom_type_scat_dispersion_real
_atom_type_scat_dispersion_imag
_atom_type_scat_source
C C 0.0181 0.0091 'International Tables Vol C Tables 4.2.6.8 and 6.1.1.4'
H H 0.0000 0.0000 'International Tables Vol C Tables 4.2.6.8 and 6.1.1.4'
N N 0.0311 0.0180 'International Tables Vol C Tables 4.2.6.8 and 6.1.1.4'
O O 0.0492 0.0322 'International Tables Vol C Tables 4.2.6.8 and 6.1.1.4'

loop_
_geom_angle_atom_site_label_1
_geom_angle_atom_site_label_2
_geom_angle_atom_site_label_3
_geom_angle
_geom_angle_publ_flag
C6A N1A C2A 119.16(11) ?
N3A C2A N1A 127.55(12) yes
N3A C2A N2A 117.24(12) ?
N1A C2A N2A 115.20(13) ?
C2A N2A H1A 116.2(14) ?
C2A N2A H2A 115.5(12) ?
H1A N2A H2A 120.2(19) ?
C2A N3A C4A 111.06(11) ?
N3A C4A N9A 126.85(12) ?
N3A C4A C5A 127.64(13) ?
N9A C4A C5A 105.49(12) ?
C4A C5A N7A 110.81(12) ?
C4A C5A C6A 116.43(12) ?
N7A C5A C6A 132.76(12) ?
N6A C6A N1A 119.10(12) ?
N6A C6A C5A 122.77(12) ?
N1A C6A C5A 118.13(12) yes
C6A N6A H3A 120.0(11) ?
C6A N6A H4A 123.6(11) ?
H3A N6A H4A 116.2(16) ?
C8A N7A C5A 103.96(12) ?
N7A C8A N9A 113.67(13) ?
N7A C8A H5A 125.5(11) ?
N9A C8A H5A 120.9(11) ?
C8A N9A C4A 106.06(12) ?
C8A N9A C10A 127.45(13) ?
C4A N9A C10A 126.00(12) ?
N9A C10A C11A 112.09(12) ?
N9A C10A H6A 112.6(11) ?
C11A C10A H6A 104.3(11) ?
N9A C10A H7A 110.4(12) ?
C11A C10A H7A 106.9(12) ?
H6A C10A H7A 110.4(16) ?
O12A C11A O13A 125.38(15) ?
O12A C11A C10A 125.65(14) ?
O13A C11A C10A 108.95(12) ?
C11A O13A C14A 117.37(15) ?
O13A C14A C15A 106.9(2) ?
O13A C14A H8A 104.5(18) ?
C15A C14A H8A 114.9(17) ?
O13A C14A H9A 104.(2) ?
C15A C14A H9A 112.(2) ?
H8A C14A H9A 114.(3) ?
C14A C15A H10A 109.5(2) ?
C14A C15A H11A 109.5(2) ?
H10A C15A H11A 109.5 ?
C14A C15A H12A 109.47(13) ?
H10A C15A H12A 109.5 ?
H11A C15A H12A 109.5 ?
C6B N1B C2B 116.8(10) ?
N3B C2B N1B 128.2(10) yes
N3B C2B N2B 116.3(10) ?
N1B C2B N2B 114.8(10) ?
C2B N2B H1B 120.0(7) ?
C2B N2B H2B 120.0(7) ?
H1B N2B H2B 120.0 ?
C4B N3B C2B 110.4(7) ?
N3B C4B C5B 127.2(6) ?
N3B C4B N9B 127.2(5) ?
C5B C4B N9B 105.5(5) ?
C4B C5B C6B 116.8(8) ?
C4B C5B N7B 110.9(6) ?
C6B C5B N7B 132.2(8) ?
N6B C6B N1B 118.3(10) ?
N6B C6B C5B 120.9(10) ?
N1B C6B C5B 119.8(9) yes
C6B N6B H3B 120.0(7) ?
C6B N6B H4B 120.0(7) ?
H3B N6B H4B 120.0 ?
C8B N7B C5B 103.9(6) ?
N7B C8B N9B 113.8(5) ?
N7B C8B H5B 123.1(4) ?
N9B C8B H5B 123.1(2) ?
C8B N9B C4B 105.9(4) ?
C8B N9B C10B 126.2(3) ?
C4B N9B C10B 127.9(3) ?
N9B C10B C11B 112.6(3) ?
N9B C10B H6B 109.1(2) ?
C11B C10B H6B 109.1(2) ?
N9B C10B H7B 109.1(2) ?
C11B C10B H7B 109.1(2) ?
H6B C10B H7B 107.8 ?
O12B C11B O13B 124.9(3) ?
O12B C11B C10B 125.2(3) ?
O13B C11B C10B 109.9(3) ?
C11B O13B C14B 116.5(5) ?
O13B C14B C15B 109.6(7) ?
O13B C14B H8B 109.7(5) ?
C15B C14B H8B 109.7(5) ?
O13B C14B H9B 109.7(5) ?
C15B C14B H9B 109.7(4) ?
H8B C14B H9B 108.2 ?
C14B C15B H10B 109.5(4) ?
C14B C15B H11B 109.5(5) ?
H10B C15B H11B 109.5 ?
C14B C15B H12B 109.5(4) ?
H10B C15B H12B 109.5 ?
H11B C15B H12B 109.5 ?
C6C N1C C2C 117.8(10) ?
N3C C2C N2C 117.3(9) ?
N3C C2C N1C 128.0(10) yes
N2C C2C N1C 113.6(9) ?
C2C N2C H1C 120.0(6) ?
C2C N2C H2C 120.0(6) ?
H1C N2C H2C 120.0 ?
C4C N3C C2C 111.7(6) ?
N3C C4C N9C 127.6(5) ?
N3C C4C C5C 126.5(5) ?
N9C C4C C5C 105.9(5) ?
C4C C5C N7C 110.7(6) ?
C4C C5C C6C 117.1(7) ?
N7C C5C C6C 132.1(8) ?
N6C C6C N1C 117.2(9) ?
N6C C6C C5C 123.8(9) ?
N1C C6C C5C 118.1(9) yes
C6C N6C H3C 120.0(6) ?
C6C N6C H4C 120.0(6) ?
H3C N6C H4C 120.0 ?
C8C N7C C5C 103.6(6) ?
N7C C8C N9C 114.2(5) ?
N7C C8C H5C 122.9(4) ?
N9C C8C H5C 122.9(2) ?
C8C N9C C4C 105.7(3) ?
C8C N9C C10C 127.4(3) ?
C4C N9C C10C 126.6(4) ?
N9C C10C C11C 112.3(3) ?
N9C C10C H6C 109.1(2) ?
C11C C10C H6C 109.1(2) ?
N9C C10C H7C 109.1(2) ?
C11C C10C H7C 109.1(2) ?
H6C C10C H7C 107.9 ?
O12C C11C O13C 125.0(5) ?
O12C C11C C10C 126.7(4) ?
O13C C11C C10C 108.3(4) ?
C11C O13C C14C 112.5(5) ?
O13C C14C C15C 103.1(8) ?
O13C C14C H8C 111.1(5) ?
C15C C14C H8C 111.1(6) ?
O13C C14C H9C 111.1(6) ?
C15C C14C H9C 111.1(5) ?
H8C C14C H9C 109.1 ?
C14C C15C H10C 109.5(6) ?
C14C C15C H11C 109.5(5) ?
H10C C15C H11C 109.5 ?
C14C C15C H12C 109.5(6) ?
H10C C15C H12C 109.5 ?
H11C C15C H12C 109.5 ?
H1W O1W H2W 112.(3) ?

loop_
_geom_bond_atom_site_label_1
_geom_bond_atom_site_label_2
_geom_bond_site_symmetry_2
_geom_bond_distance
_geom_bond_publ_flag
N1A C6A . 1.348(2) ?
N1A C2A . 1.353(2) ?
C2A N3A . 1.340(2) ?
C2A N2A . 1.361(2) yes
N2A H1A . .88(2) ?
N2A H2A . .92(2) ?
N3A C4A . 1.342(2) ?
C4A N9A . 1.373(2) ?
C4A C5A . 1.378(2) ?
C5A N7A . 1.389(2) ?
C5A C6A . 1.404(2) ?
C6A N6A . 1.331(2) yes
N6A H3A . .89(2) ?
N6A H4A . .89(2) ?
N7A C8A . 1.302(2) ?
C8A N9A . 1.372(2) ?
C8A H5A . .97(2) ?
N9A C10A . 1.450(2) yes
C10A C11A . 1.502(2) ?
C10A H6A . .95(2) ?
C10A H7A . .93(2) ?
C11A O12A . 1.194(2) ?
C11A O13A . 1.325(2) ?
O13A C14A . 1.449(2) ?
C14A C15A . 1.477(4) ?
C14A H8A . .97(3) ?
C14A H9A . 1.01(3) ?
C15A H10A . .96 ?
C15A H11A . .96 ?
C15A H12A . .96 ?
N1B C6B . 1.345(12) ?
N1B C2B . 1.360(12) ?
C2B N3B . 1.353(12) ?
C2B N2B . 1.365(12) yes
N2B H1B . .86 ?
N2B H2B . .86 ?
N3B C4B . 1.349(8) ?
C4B C5B . 1.367(9) ?
C4B N9B . 1.376(6) ?
C5B C6B . 1.389(11) ?
C5B N7B . 1.389(10) ?
C6B N6B . 1.336(11) yes
N6B H3B . .86 ?
N6B H4B . .86 ?
N7B C8B . 1.297(9) ?
C8B N9B . 1.365(6) ?
C8B H5B . .93 ?
N9B C10B . 1.453(4) yes
C10B C11B . 1.483(5) ?
C10B H6B . .97 ?
C10B H7B . .97 ?
C11B O12B . 1.208(5) ?
C11B O13B . 1.307(4) ?
O13B C14B . 1.449(7) ?
C14B C15B . 1.469(11) ?
C14B H8B . .97 ?
C14B H9B . .97 ?
C15B H10B . .96 ?
C15B H11B . .96 ?
C15B H12B . .96 ?
N1C C6C . 1.346(11) ?
N1C C2C . 1.364(11) ?
C2C N3C . 1.332(11) ?
C2C N2C . 1.350(11) yes
N2C H1C . .86 ?
N2C H2C . .86 ?
N3C C4C . 1.332(7) ?
C4C N9C . 1.371(6) ?
C4C C5C . 1.385(9) ?
C5C N7C . 1.388(10) ?
C5C C6C . 1.403(11) ?
C6C N6C . 1.346(11) yes
N6C H3C . .86 ?
N6C H4C . .86 ?
N7C C8C . 1.309(9) ?
C8C N9C . 1.371(6) ?
C8C H5C . .93 ?
N9C C10C . 1.465(4) yes
C10C C11C . 1.541(7) ?
C10C H6C . .97 ?
C10C H7C . .97 ?
C11C O12C . 1.174(6) ?
C11C O13C . 1.351(5) ?
O13C C14C . 1.457(12) ?
C14C C15C . 1.580(12) ?
C14C H8C . .97 ?
C14C H9C . .97 ?
C15C H10C . .96 ?
C15C H11C . .96 ?
C15C H12C . .96 ?
O1W H1W . .89(3) ?
O1W H2W . .81(3) ?

loop_
_geom_torsion_atom_site_label_1
_geom_torsion_atom_site_label_2
_geom_torsion_atom_site_label_3
_geom_torsion_atom_site_label_4
_geom_torsion
_geom_torsion_publ_flag
C6A N1A C2A N3A 1.7(2) ?
C6A N1A C2A N2A -177.56(12) ?
N1A C2A N3A C4A -1.7(2) ?
N2A C2A N3A C4A 177.61(12) ?
C2A N3A C4A N9A -178.56(13) ?
C2A N3A C4A C5A -0.1(2) ?
N3A C4A C5A N7A -179.24(13) ?
N9A C4A C5A N7A -0.5(2) ?
N3A C4A C5A C6A 1.6(2) ?
N9A C4A C5A C6A -179.65(12) ?
C2A N1A C6A N6A -179.37(12) ?
C2A N1A C6A C5A 0.1(2) ?
C4A C5A C6A N6A 177.89(13) ?
N7A C5A C6A N6A -1.0(2) ?
C4A C5A C6A N1A -1.5(2) ?
N7A C5A C6A N1A 179.58(14) ?
C4A C5A N7A C8A -0.1(2) ?
C6A C5A N7A C8A 178.8(2) ?
C5A N7A C8A N9A 0.8(2) ?
N7A C8A N9A C4A -1.1(2) ?
N7A C8A N9A C10A -173.46(15) ?
N3A C4A N9A C8A 179.66(14) ?
C5A C4A N9A C8A 0.9(2) ?
N3A C4A N9A C10A -7.8(2) ?
C5A C4A N9A C10A 173.42(13) ?
C8A N9A C10A C11A 93.0(2) yes
C4A N9A C10A C11A -77.9(2) ?
N9A C10A C11A O12A 3.5(2) ?
N9A C10A C11A O13A -178.25(13) ?
O12A C11A O13A C14A 0.1(3) ?
C10A C11A O13A C14A -178.1(2) ?
C11A O13A C14A C15A 164.8(2) ?
C6B N1B C2B N3B 11.(4) ?
C6B N1B C2B N2B -179.(2) ?
N1B C2B N3B C4B -8.(3) ?
N2B C2B N3B C4B -177.5(16) ?
C2B N3B C4B C5B 2.7(16) ?
C2B N3B C4B N9B -175.1(13) ?
N3B C4B C5B C6B -1.2(16) ?
N9B C4B C5B C6B 177.0(13) ?
N3B C4B C5B N7B -178.0(6) ?
N9B C4B C5B N7B 0.2(9) ?
C2B N1B C6B N6B -177.(2) ?
C2B N1B C6B C5B -8.(4) ?
C4B C5B C6B N6B 172.8(16) ?
N7B C5B C6B N6B -11.(3) ?
C4B C5B C6B N1B 4.(3) ?
N7B C5B C6B N1B 180.0(16) ?
C4B C5B N7B C8B -0.1(9) ?
C6B C5B N7B C8B -176.3(16) ?
C5B N7B C8B N9B 0.0(8) ?
N7B C8B N9B C4B 0.1(7) ?
N7B C8B N9B C10B 178.9(5) ?
N3B C4B N9B C8B 178.1(5) ?
C5B C4B N9B C8B -0.1(6) ?
N3B C4B N9B C10B -0.8(8) ?
C5B C4B N9B C10B -179.0(6) ?
C8B N9B C10B C11B 50.8(6) yes
C4B N9B C10B C11B -130.6(4) ?
N9B C10B C11B O12B 4.9(5) ?
N9B C10B C11B O13B -175.0(3) ?
O12B C11B O13B C14B 5.3(7) ?
C10B C11B O13B C14B -174.8(6) ?
C11B O13B C14B C15B -174.7(5) ?
C6C N1C C2C N3C -9.(4) ?
C6C N1C C2C N2C -176.3(18) ?
N2C C2C N3C C4C 171.6(15) ?
N1C C2C N3C C4C 5.(3) ?
C2C N3C C4C N9C 179.3(13) ?
C2C N3C C4C C5C -2.3(15) ?
N3C C4C C5C N7C -179.3(6) ?
N9C C4C C5C N7C -0.6(9) ?
N3C C4C C5C C6C 4.1(15) ?
N9C C4C C5C C6C -177.2(12) ?
C2C N1C C6C N6C 179.(2) ?
C2C N1C C6C C5C 10.(3) ?
C4C C5C C6C N6C -176.5(14) ?
N7C C5C C6C N6C 8.(3) ?
C4C C5C C6C N1C -8.(2) ?
N7C C5C C6C N1C 176.4(14) ?
C4C C5C N7C C8C 1.4(9) ?
C6C C5C N7C C8C 177.3(15) ?
C5C N7C C8C N9C -1.8(8) ?
N7C C8C N9C C4C 1.5(7) ?
N7C C8C N9C C10C 175.4(5) ?
N3C C4C N9C C8C 178.2(5) ?
C5C C4C N9C C8C -0.5(6) ?
N3C C4C N9C C10C 4.3(8) ?
C5C C4C N9C C10C -174.5(6) ?
C8C N9C C10C C11C -97.0(6) yes
C4C N9C C10C C11C 75.6(5) ?
N9C C10C C11C O12C -1.3(6) ?
N9C C10C C11C O13C 176.9(3) ?
O12C C11C O13C C14C -2.3(9) ?
C10C C11C O13C C14C 179.5(7) ?
C11C O13C C14C C15C 173.5(6) ?
